data_1001265
loop_
_publ_author_name
'Groult, D'
'Michel, C'
'Raveau, B'

_publ_section_title
;
Sur de nouveaux pyrochlores lacunaires d'ions bivalents synthetises par
echanges d'ions
;
_journal_coden_ASTM JINCAO
_journal_name_full 'Journal of Inorganic and Nuclear Chemistry'
_journal_page_first 2203
_journal_page_last 2205
_journal_paper_doi 10.1016/0022-1902(75)80857-8
_journal_volume 37
_journal_year 1975
_chemical_formula_structural 'Sr0.4 H1.2 Nb2 O6 H2 O'
_chemical_formula_sum 'H3.2 Nb2 O7 Sr0.4'
_chemical_name_systematic
;
Strontium hydrogen niobium oxide hydrate (0.4/1.2/2/6/1)
;
_space_group_IT_number 227
_symmetry_cell_setting cubic
_symmetry_space_group_name_Hall '-F 4vw 2vw 3'
_symmetry_space_group_name_H-M 'F d -3 m :2'
_cell_angle_alpha 90
_cell_angle_beta 90
_cell_angle_gamma 90
_cell_formula_units_Z 8
_cell_length_a 10.560(5)
_cell_length_b 10.560(5)
_cell_length_c 10.560(5)
_cell_volume 1177.6
_exptl_crystal_density_meas 3.75
_refine_ls_R_factor_all 0.049
_cod_original_sg_symbol_H-M 'F d -3 m Z'
_cod_original_formula_sum 'H3.2 Nb2 O7 Sr.4'
_cod_database_code 1001265

loop_
_symmetry_equiv_pos_as_xyz
x,y,z
x,1/4-y,1/4-z
1/4-x,y,1/4-z
1/4-x,1/4-y,z
y,z,x
1/4-y,1/4-z,x
y,1/4-z,1/4-x
1/4-y,z,1/4-x
z,x,y
1/4-z,x,1/4-y
1/4-z,1/4-x,y
z,1/4-x,1/4-y
x,z,y
x,1/4-z,1/4-y
1/4-x,1/4-z,y
1/4-x,z,1/4-y
y,x,z
1/4-y,x,1/4-z
y,1/4-x,1/4-z
1/4-y,1/4-x,z
z,y,x
1/4-z,1/4-y,x
1/4-z,y,1/4-x
z,1/4-y,1/4-x
-x,-y,-z
-x,3/4+y,3/4+z
3/4+x,-y,3/4+z
3/4+x,3/4+y,-z
-y,-z,-x
3/4+y,3/4+z,-x
-y,3/4+z,3/4+x
3/4+y,-z,3/4+x
-z,-x,-y
3/4+z,-x,3/4+y
3/4+z,3/4+x,-y
-z,3/4+x,3/4+y
-x,-z,-y
-x,3/4+z,3/4+y
3/4+x,3/4+z,-y
3/4+x,-z,3/4+y
-y,-x,-z
3/4+y,-x,3/4+z
-y,3/4+x,3/4+z
3/4+y,3/4+x,-z
-z,-y,-x
3/4+z,3/4+y,-x
3/4+z,-y,3/4+x
-z,3/4+y,3/4+x
x,1/2+y,1/2+z
1/2+x,y,1/2+z
1/2+x,1/2+y,z
x,3/4-y,3/4-z
1/2+x,1/4-y,3/4-z
1/2+x,3/4-y,1/4-z
1/4-x,1/2+y,3/4-z
3/4-x,y,3/4-z
3/4-x,1/2+y,1/4-z
1/4-x,3/4-y,1/2+z
3/4-x,1/4-y,1/2+z
3/4-x,3/4-y,z
y,1/2+z,1/2+x
1/2+y,z,1/2+x
1/2+y,1/2+z,x
1/4-y,3/4-z,1/2+x
3/4-y,1/4-z,1/2+x
3/4-y,3/4-z,x
y,3/4-z,3/4-x
1/2+y,1/4-z,3/4-x
1/2+y,3/4-z,1/4-x
1/4-y,1/2+z,3/4-x
3/4-y,z,3/4-x
3/4-y,1/2+z,1/4-x
z,1/2+x,1/2+y
1/2+z,x,1/2+y
1/2+z,1/2+x,y
1/4-z,1/2+x,3/4-y
3/4-z,x,3/4-y
3/4-z,1/2+x,1/4-y
1/4-z,3/4-x,1/2+y
3/4-z,1/4-x,1/2+y
3/4-z,3/4-x,y
z,3/4-x,3/4-y
1/2+z,1/4-x,3/4-y
1/2+z,3/4-x,1/4-y
x,1/2+z,1/2+y
1/2+x,z,1/2+y
1/2+x,1/2+z,y
x,3/4-z,3/4-y
1/2+x,1/4-z,3/4-y
1/2+x,3/4-z,1/4-y
1/4-x,3/4-z,1/2+y
3/4-x,1/4-z,1/2+y
3/4-x,3/4-z,y
1/4-x,1/2+z,3/4-y
3/4-x,z,3/4-y
3/4-x,1/2+z,1/4-y
y,1/2+x,1/2+z
1/2+y,x,1/2+z
1/2+y,1/2+x,z
1/4-y,1/2+x,3/4-z
3/4-y,x,3/4-z
3/4-y,1/2+x,1/4-z
y,3/4-x,3/4-z
1/2+y,1/4-x,3/4-z
1/2+y,3/4-x,1/4-z
1/4-y,3/4-x,1/2+z
3/4-y,1/4-x,1/2+z
3/4-y,3/4-x,z
z,1/2+y,1/2+x
1/2+z,y,1/2+x
1/2+z,1/2+y,x
1/4-z,3/4-y,1/2+x
3/4-z,1/4-y,1/2+x
3/4-z,3/4-y,x
1/4-z,1/2+y,3/4-x
3/4-z,y,3/4-x
3/4-z,1/2+y,1/4-x
z,3/4-y,3/4-x
1/2+z,1/4-y,3/4-x
1/2+z,3/4-y,1/4-x
-x,1/2-y,1/2-z
1/2-x,-y,1/2-z
1/2-x,1/2-y,-z
-x,1/4+y,1/4+z
1/2-x,3/4+y,1/4+z
1/2-x,1/4+y,3/4+z
3/4+x,1/2-y,1/4+z
1/4+x,-y,1/4+z
1/4+x,1/2-y,3/4+z
3/4+x,1/4+y,1/2-z
1/4+x,3/4+y,1/2-z
1/4+x,1/4+y,-z
-y,1/2-z,1/2-x
1/2-y,-z,1/2-x
1/2-y,1/2-z,-x
3/4+y,1/4+z,1/2-x
1/4+y,3/4+z,1/2-x
1/4+y,1/4+z,-x
-y,1/4+z,1/4+x
1/2-y,3/4+z,1/4+x
1/2-y,1/4+z,3/4+x
3/4+y,1/2-z,1/4+x
1/4+y,-z,1/4+x
1/4+y,1/2-z,3/4+x
-z,1/2-x,1/2-y
1/2-z,-x,1/2-y
1/2-z,1/2-x,-y
3/4+z,1/2-x,1/4+y
1/4+z,-x,1/4+y
1/4+z,1/2-x,3/4+y
3/4+z,1/4+x,1/2-y
1/4+z,3/4+x,1/2-y
1/4+z,1/4+x,-y
-z,1/4+x,1/4+y
1/2-z,3/4+x,1/4+y
1/2-z,1/4+x,3/4+y
-x,1/2-z,1/2-y
1/2-x,-z,1/2-y
1/2-x,1/2-z,-y
-x,1/4+z,1/4+y
1/2-x,3/4+z,1/4+y
1/2-x,1/4+z,3/4+y
3/4+x,1/4+z,1/2-y
1/4+x,3/4+z,1/2-y
1/4+x,1/4+z,-y
3/4+x,1/2-z,1/4+y
1/4+x,-z,1/4+y
1/4+x,1/2-z,3/4+y
-y,1/2-x,1/2-z
1/2-y,-x,1/2-z
1/2-y,1/2-x,-z
3/4+y,1/2-x,1/4+z
1/4+y,-x,1/4+z
1/4+y,1/2-x,3/4+z
-y,1/4+x,1/4+z
1/2-y,3/4+x,1/4+z
1/2-y,1/4+x,3/4+z
3/4+y,1/4+x,1/2-z
1/4+y,3/4+x,1/2-z
1/4+y,1/4+x,-z
-z,1/2-y,1/2-x
1/2-z,-y,1/2-x
1/2-z,1/2-y,-x
3/4+z,1/4+y,1/2-x
1/4+z,3/4+y,1/2-x
1/4+z,1/4+y,-x
3/4+z,1/2-y,1/4+x
1/4+z,-y,1/4+x
1/4+z,1/2-y,3/4+x
-z,1/4+y,1/4+x
1/2-z,3/4+y,1/4+x
1/2-z,1/4+y,3/4+x

loop_
_atom_site_label
_atom_site_type_symbol
_atom_site_symmetry_multiplicity
_atom_site_Wyckoff_symbol
_atom_site_fract_x
_atom_site_fract_y
_atom_site_fract_z
_atom_site_occupancy
_atom_site_attached_hydrogens
_atom_site_calc_flag
Nb1 Nb5+ 16 c 0. 0. 0. 1. 0 d
Sr1 Sr2+ 16 d 0.5 0.5 0.5 0.2 0 d
O1 O2- 8 b 0.375 0.375 0.375 1. 3 d
O2 O2- 48 f 0.313(1) 0.125 0.125 1. 0 d
H1 H1+ 8 ? -1. -1. -1. 3.2 0 dum

loop_
_atom_type_symbol
_atom_type_oxidation_number
Nb5+ 5.000
Sr2+ 2.000
O2- -2.000
H1+ 1.000
